data_4081447
loop_
_publ_author_name
'Adams, Richard D.'
'Zhang, Qiang'

_publ_section_title
;
 Structures and Bonding of \h2-Bridging CO Ligands and Their Influence on
 the Structures and Rearrangements of Higher Nuclearity Metal Carbonyl
 Cluster Complexes
;
_journal_issue 18
_journal_name_full Organometallics
_journal_page_first 5171
_journal_paper_doi 10.1021/om400722z
_journal_volume 32
_journal_year 2013
_chemical_formula_sum 'C27 H28 Ir O15 P Ru4'
_chemical_formula_weight 1219.94
_chemical_name_systematic
; 
 ? 
;
_space_group_IT_number 2
_symmetry_cell_setting triclinic
_symmetry_space_group_name_Hall '-P 1'
_symmetry_space_group_name_H-M 'P -1'
_atom_sites_solution_hydrogens geom
_atom_sites_solution_primary direct
_atom_sites_solution_secondary difmap
_audit_creation_method SHELXL-97
_cell_angle_alpha 71.5040(10)
_cell_angle_beta 85.5360(10)
_cell_angle_gamma 76.8860(10)
_cell_formula_units_Z 2
_cell_length_a 9.2160(5)
_cell_length_b 13.6780(7)
_cell_length_c 15.3477(8)
_cell_measurement_reflns_used 6437
_cell_measurement_temperature 294(2)
_cell_measurement_theta_max 28.27
_cell_measurement_theta_min 2.27
_cell_volume 1786.86(16)
_computing_cell_refinement 'SAINT+  V6.45 (Bruker, 2003)'
_computing_data_collection 'SMART V5.632 (Bruker, 2005)'
_computing_data_reduction 'SAINT+  V6.45'
_computing_molecular_graphics 'SHELXTL V6.1 (Sheldrick, 2000)'
_computing_publication_material 'SHELXTL V6.1'
_computing_structure_refinement 'SHELXL-97 (Sheldrick, 1997)'
_computing_structure_solution 'SHELXS-97 (Sheldrick, 1990)'
_diffrn_ambient_temperature 294(2)
_diffrn_measured_fraction_theta_full 1.000
_diffrn_measured_fraction_theta_max 1.000
_diffrn_measurement_device_type 'Bruker SMART APEX CCD diffractometer'
_diffrn_measurement_method 'omega scans'
_diffrn_radiation_monochromator graphite
_diffrn_radiation_source 'fine-focus sealed tube'
_diffrn_radiation_type MoK\a
_diffrn_radiation_wavelength 0.71073
_diffrn_reflns_av_R_equivalents 0.0337
_diffrn_reflns_av_sigmaI/netI 0.0355
_diffrn_reflns_limit_h_max 10
_diffrn_reflns_limit_h_min -10
_diffrn_reflns_limit_k_max 16
_diffrn_reflns_limit_k_min -16
_diffrn_reflns_limit_l_max 18
_diffrn_reflns_limit_l_min -18
_diffrn_reflns_number 22260
_diffrn_reflns_theta_full 25.03
_diffrn_reflns_theta_max 25.03
_diffrn_reflns_theta_min 1.40
_diffrn_standards_decay_% <1
_exptl_absorpt_coefficient_mu 5.472
_exptl_absorpt_correction_T_max 1.000
_exptl_absorpt_correction_T_min 0.720
_exptl_absorpt_correction_type multi-scan
_exptl_absorpt_process_details '(SADABS, Bruker, 1997)'
_exptl_crystal_colour Red
_exptl_crystal_density_diffrn 2.267
_exptl_crystal_density_method 'not measured'
_exptl_crystal_description Plate
_exptl_crystal_F_000 1156
_exptl_crystal_size_max 0.4
_exptl_crystal_size_mid 0.1
_exptl_crystal_size_min 0.03
_refine_diff_density_max 1.145
_refine_diff_density_min -1.004
_refine_diff_density_rms 0.136
_refine_ls_extinction_method none
_refine_ls_goodness_of_fit_ref 1.064
_refine_ls_hydrogen_treatment mixed
_refine_ls_matrix_type full
_refine_ls_number_parameters 477
_refine_ls_number_reflns 6303
_refine_ls_number_restraints 6
_refine_ls_restrained_S_all 1.068
_refine_ls_R_factor_all 0.0406
_refine_ls_R_factor_gt 0.0334
_refine_ls_shift/su_max 0.001
_refine_ls_shift/su_mean 0.000
_refine_ls_structure_factor_coef Fsqd
_refine_ls_weighting_details 'calc w=1/[\s^2^(Fo^2^)+(0.0402P)^2^+0.0000P] where P=(Fo^2^+2Fc^2^)/3'
_refine_ls_weighting_scheme calc
_refine_ls_wR_factor_gt 0.0735
_refine_ls_wR_factor_ref 0.0771
_reflns_number_gt 5546
_reflns_number_total 6303
_reflns_threshold_expression >2sigma(I)
_cod_data_source_file om400722z_si_002.cif
_cod_data_source_block 5
_cod_depositor_comments
;
The following automatic conversions were performed:

'_symmetry_cell_setting' value 'Triclinic' changed to 'triclinic'
according to /home/saulius/struct/CIF-dictionaries/cif_core.dic
dictionary named 'cif_core.dic' version 2.4.2 from
2011-04-26.

'_exptl_absorpt_correction_type' value 'Multi-Scan'
changed to 'multi-scan' according to
/home/saulius/struct/CIF-dictionaries/cif_core.dic dictionary named
'cif_core.dic' version 2.4.2 from 2011-04-26.

Automatic conversion script
Id: cif_fix_values 1891 2012-01-12 08:04:46Z andrius 
;
_cod_original_sg_symbol_H-M P-1
_cod_database_code 4081447

loop_
_symmetry_equiv_pos_as_xyz
'x, y, z'
'-x, -y, -z'

loop_
_atom_site_label
_atom_site_type_symbol
_atom_site_fract_x
_atom_site_fract_y
_atom_site_fract_z
_atom_site_U_iso_or_equiv
_atom_site_adp_type
_atom_site_occupancy
_atom_site_symmetry_multiplicity
_atom_site_calc_flag
_atom_site_refinement_flags
_atom_site_disorder_assembly
_atom_site_disorder_group
Ir1 Ir 0.86248(2) -0.137149(18) 0.197528(16) 0.03155(8) Uani 1 1 d . . .
Ru1 Ru 0.73425(5) 0.07069(4) 0.19781(3) 0.03428(13) Uani 1 1 d . . .
Ru2 Ru 0.63813(5) -0.24296(4) 0.27928(3) 0.03314(13) Uani 1 1 d . . .
Ru3 Ru 0.94220(5) -0.35192(4) 0.24418(4) 0.03688(13) Uani 1 1 d . . .
Ru4 Ru 0.88209(5) -0.25550(4) 0.38239(3) 0.03371(13) Uani 1 1 d . . .
P1 P 0.59967(17) 0.23653(12) 0.23247(11) 0.0350(4) Uani 1 1 d . A .
H1 H 0.753(6) -0.351(4) 0.248(4) 0.037(16) Uiso 1 1 d . . .
C1 C 0.7430(6) -0.1206(5) 0.3091(4) 0.0347(14) Uani 1 1 d . . .
C2 C 0.8203(7) -0.1237(5) 0.0754(5) 0.0462(16) Uani 1 1 d . . .
C3 C 1.0607(7) -0.1176(5) 0.1792(4) 0.0408(15) Uani 1 1 d . . .
C11 C 0.5751(7) 0.0469(5) 0.1354(5) 0.0448(16) Uani 1 1 d . . .
C12 C 0.8109(8) 0.1280(6) 0.0832(5) 0.0544(19) Uani 1 1 d . . .
C13 C 0.9214(8) 0.0607(5) 0.2554(6) 0.057(2) Uani 1 1 d . . .
C21 C 0.5699(7) -0.3649(5) 0.3575(5) 0.0443(16) Uani 1 1 d . . .
C22 C 0.5478(7) -0.2257(6) 0.1649(5) 0.0471(17) Uani 1 1 d . . .
C23 C 0.4705(7) -0.1514(5) 0.3138(4) 0.0417(15) Uani 1 1 d . . .
C31 C 1.1508(8) -0.3572(6) 0.2366(6) 0.057(2) Uani 1 1 d . . .
C32 C 0.9410(8) -0.3722(6) 0.1278(6) 0.0530(18) Uani 1 1 d . . .
C33 C 0.9626(8) -0.4963(6) 0.3157(5) 0.0505(18) Uani 1 1 d . . .
C41 C 0.8590(8) -0.1866(6) 0.4752(5) 0.0502(17) Uani 1 1 d . . .
C42 C 1.0958(8) -0.2831(5) 0.3947(5) 0.0479(17) Uani 1 1 d . . .
C43 C 0.8434(7) -0.3862(6) 0.4627(5) 0.0491(17) Uani 1 1 d . . .
C44 C 0.6933(8) 0.3529(5) 0.1703(5) 0.0513(18) Uani 1 1 d . . .
C45 C 0.8583(9) 0.3235(8) 0.1920(7) 0.097(4) Uani 1 1 d . . .
H45A H 0.9060 0.2665 0.1688 0.146 Uiso 1 1 calc R . .
H45B H 0.8714 0.3018 0.2573 0.146 Uiso 1 1 calc R . .
H45C H 0.9021 0.3835 0.1635 0.146 Uiso 1 1 calc R . .
C46 C 0.6854(11) 0.3795(8) 0.0669(6) 0.093(3) Uani 1 1 d . . .
H46A H 0.5842 0.4099 0.0473 0.139 Uiso 1 1 calc R . .
H46B H 0.7202 0.3164 0.0498 0.139 Uiso 1 1 calc R . .
H46C H 0.7468 0.4291 0.0380 0.139 Uiso 1 1 calc R . .
C47 C 0.6263(13) 0.4543(7) 0.1933(9) 0.131(5) Uani 1 1 d U . .
H47A H 0.6681 0.5109 0.1532 0.197 Uiso 1 1 calc R . .
H47B H 0.6482 0.4450 0.2559 0.197 Uiso 1 1 calc R . .
H47C H 0.5203 0.4711 0.1852 0.197 Uiso 1 1 calc R . .
C48 C 0.3971(8) 0.2764(6) 0.1922(6) 0.061(2) Uani 1 1 d . . .
C49 C 0.3901(10) 0.2911(7) 0.0907(6) 0.091(3) Uani 1 1 d . A .
H49A H 0.4650 0.2377 0.0753 0.137 Uiso 1 1 calc R . .
H49B H 0.4073 0.3595 0.0562 0.137 Uiso 1 1 calc R . .
H49C H 0.2935 0.2854 0.0761 0.137 Uiso 1 1 calc R . .
C50A C 0.295(2) 0.3513(19) 0.241(2) 0.081(8) Uani 0.49(3) 1 d P A 1
H50A H 0.3321 0.4143 0.2293 0.122 Uiso 0.49(3) 1 calc PR A 1
H50B H 0.2936 0.3162 0.3059 0.122 Uiso 0.49(3) 1 calc PR A 1
H50C H 0.1952 0.3694 0.2175 0.122 Uiso 0.49(3) 1 calc PR A 1
C50B C 0.312(2) 0.3968(16) 0.1825(17) 0.062(6) Uani 0.51(3) 1 d P A 2
H50D H 0.3697 0.4445 0.1443 0.094 Uiso 0.51(3) 1 calc PR A 2
H50E H 0.2991 0.4062 0.2422 0.094 Uiso 0.51(3) 1 calc PR A 2
H50F H 0.2160 0.4109 0.1552 0.094 Uiso 0.51(3) 1 calc PR A 2
C51 C 0.3182(9) 0.1853(9) 0.2398(7) 0.096(3) Uani 1 1 d . A .
H51A H 0.2378 0.1885 0.2021 0.145 Uiso 1 1 calc R . .
H51B H 0.2796 0.1913 0.2983 0.145 Uiso 1 1 calc R . .
H51C H 0.3881 0.1192 0.2488 0.145 Uiso 1 1 calc R . .
C52 C 0.5972(9) 0.2200(6) 0.3615(5) 0.060(2) Uani 1 1 d . . .
C53A C 0.773(2) 0.152(2) 0.3990(14) 0.078(7) Uani 0.49(3) 1 d P A 1
H53A H 0.8453 0.1859 0.3602 0.117 Uiso 0.49(3) 1 calc PR A 1
H53B H 0.7871 0.0808 0.3968 0.117 Uiso 0.49(3) 1 calc PR A 1
H53C H 0.7844 0.1504 0.4610 0.117 Uiso 0.49(3) 1 calc PR A 1
C54A C 0.576(4) 0.3152(15) 0.3908(14) 0.082(9) Uani 0.49(3) 1 d P A 1
H54A H 0.5785 0.2949 0.4566 0.122 Uiso 0.49(3) 1 calc PR A 1
H54B H 0.4819 0.3607 0.3692 0.122 Uiso 0.49(3) 1 calc PR A 1
H54C H 0.6548 0.3517 0.3655 0.122 Uiso 0.49(3) 1 calc PR A 1
C53B C 0.736(2) 0.222(2) 0.3962(13) 0.073(6) Uani 0.51(3) 1 d P A 2
H53D H 0.7665 0.2860 0.3616 0.109 Uiso 0.51(3) 1 calc PR A 2
H53E H 0.8104 0.1625 0.3905 0.109 Uiso 0.51(3) 1 calc PR A 2
H53F H 0.7242 0.2187 0.4597 0.109 Uiso 0.51(3) 1 calc PR A 2
C54B C 0.468(2) 0.3126(13) 0.3861(11) 0.054(5) Uani 0.51(3) 1 d P A 2
H54D H 0.4745 0.3068 0.4498 0.081 Uiso 0.51(3) 1 calc PR A 2
H54E H 0.3712 0.3043 0.3744 0.081 Uiso 0.51(3) 1 calc PR A 2
H54F H 0.4823 0.3807 0.3486 0.081 Uiso 0.51(3) 1 calc PR A 2
C55 C 0.5287(11) 0.1294(7) 0.4152(5) 0.080(3) Uani 1 1 d . A .
H55A H 0.5779 0.0671 0.3998 0.120 Uiso 1 1 calc R . .
H55B H 0.4248 0.1454 0.4005 0.120 Uiso 1 1 calc R . .
H55C H 0.5393 0.1173 0.4797 0.120 Uiso 1 1 calc R . .
O1 O 0.6722(4) -0.0366(3) 0.3245(3) 0.0381(10) Uani 1 1 d . . .
O2 O 0.7948(6) -0.1175(5) 0.0028(4) 0.0734(17) Uani 1 1 d . . .
O3 O 1.1795(5) -0.1064(5) 0.1714(4) 0.0713(16) Uani 1 1 d . . .
O11 O 0.4895(6) 0.0285(4) 0.0979(4) 0.0721(16) Uani 1 1 d . . .
O12 O 0.8589(7) 0.1581(5) 0.0111(4) 0.089(2) Uani 1 1 d . . .
O13 O 1.0325(7) 0.0501(5) 0.2871(5) 0.100(2) Uani 1 1 d . . .
O21 O 0.5311(6) -0.4383(4) 0.4000(4) 0.0694(16) Uani 1 1 d . . .
O22 O 0.4935(6) -0.2180(5) 0.0992(4) 0.0726(17) Uani 1 1 d . . .
O23 O 0.3689(5) -0.0993(4) 0.3343(4) 0.0630(14) Uani 1 1 d . . .
O31 O 1.2767(6) -0.3657(5) 0.2297(5) 0.085(2) Uani 1 1 d . . .
O32 O 0.9414(7) -0.3863(5) 0.0585(4) 0.0848(19) Uani 1 1 d . . .
O33 O 0.9724(7) -0.5820(4) 0.3582(4) 0.0805(18) Uani 1 1 d . . .
O41 O 0.8551(7) -0.1463(5) 0.5296(4) 0.0836(19) Uani 1 1 d . . .
O42 O 1.2178(5) -0.2941(5) 0.4049(4) 0.0735(17) Uani 1 1 d . . .
O43 O 0.8178(6) -0.4621(4) 0.5129(4) 0.0674(16) Uani 1 1 d . . .

loop_
_atom_site_aniso_label
_atom_site_aniso_U_11
_atom_site_aniso_U_22
_atom_site_aniso_U_33
_atom_site_aniso_U_23
_atom_site_aniso_U_13
_atom_site_aniso_U_12
Ir1 0.02882(13) 0.02853(14) 0.03639(14) -0.01110(10) 0.00084(9) -0.00308(9)
Ru1 0.0319(3) 0.0266(3) 0.0429(3) -0.0104(2) -0.0025(2) -0.0033(2)
Ru2 0.0282(2) 0.0314(3) 0.0399(3) -0.0118(2) -0.0003(2) -0.0054(2)
Ru3 0.0321(3) 0.0296(3) 0.0497(3) -0.0166(2) -0.0018(2) -0.0013(2)
Ru4 0.0320(3) 0.0307(3) 0.0359(3) -0.0082(2) -0.0038(2) -0.0036(2)
P1 0.0361(8) 0.0285(8) 0.0418(9) -0.0139(7) 0.0011(7) -0.0056(7)
C1 0.034(3) 0.034(3) 0.032(3) -0.006(3) -0.001(3) -0.005(3)
C2 0.042(4) 0.049(4) 0.045(4) -0.014(3) 0.000(3) -0.005(3)
C3 0.040(4) 0.036(4) 0.048(4) -0.017(3) 0.003(3) -0.007(3)
C11 0.041(4) 0.033(4) 0.055(4) -0.013(3) -0.007(3) 0.003(3)
C12 0.056(4) 0.044(4) 0.055(5) -0.007(4) 0.003(4) -0.008(4)
C13 0.049(4) 0.037(4) 0.088(6) -0.025(4) -0.008(4) -0.003(3)
C21 0.036(3) 0.038(4) 0.056(4) -0.013(3) -0.002(3) -0.006(3)
C22 0.041(4) 0.052(4) 0.051(4) -0.019(4) 0.002(3) -0.011(3)
C23 0.039(4) 0.040(4) 0.048(4) -0.015(3) 0.002(3) -0.009(3)
C31 0.038(4) 0.046(4) 0.095(6) -0.038(4) 0.001(4) 0.000(3)
C32 0.043(4) 0.052(5) 0.063(5) -0.021(4) 0.004(4) -0.005(3)
C33 0.050(4) 0.042(4) 0.064(5) -0.021(4) -0.011(4) -0.009(3)
C41 0.049(4) 0.057(5) 0.047(4) -0.019(4) -0.007(3) -0.008(3)
C42 0.042(4) 0.044(4) 0.058(5) -0.016(3) -0.001(3) -0.011(3)
C43 0.042(4) 0.052(5) 0.048(4) -0.007(4) -0.012(3) -0.007(3)
C44 0.054(4) 0.027(4) 0.073(5) -0.013(3) 0.010(4) -0.015(3)
C45 0.063(6) 0.085(7) 0.128(9) 0.010(6) -0.011(6) -0.043(5)
C46 0.097(7) 0.086(7) 0.075(6) 0.009(5) 0.008(5) -0.032(6)
C47 0.163(10) 0.042(5) 0.189(11) -0.049(6) 0.093(9) -0.036(6)
C48 0.037(4) 0.056(5) 0.097(6) -0.044(5) -0.004(4) 0.008(3)
C49 0.087(6) 0.078(7) 0.094(7) 0.009(5) -0.052(6) -0.021(5)
C50A 0.070(12) 0.040(13) 0.13(2) -0.035(13) 0.006(14) 0.009(10)
C50B 0.051(9) 0.049(12) 0.083(15) -0.020(10) -0.010(10) -0.002(8)
C51 0.056(5) 0.153(11) 0.098(8) -0.041(7) 0.013(5) -0.058(6)
C52 0.082(6) 0.055(5) 0.050(4) -0.024(4) 0.000(4) -0.020(4)
C53A 0.086(14) 0.074(16) 0.062(12) -0.024(11) -0.035(10) 0.024(12)
C54A 0.12(2) 0.063(12) 0.079(13) -0.054(11) -0.031(14) 0.004(13)
C53B 0.087(14) 0.070(15) 0.066(11) -0.030(11) -0.017(10) -0.007(12)
C54B 0.059(11) 0.059(10) 0.055(10) -0.037(8) 0.008(8) -0.009(8)
C55 0.121(8) 0.075(6) 0.047(5) -0.017(4) 0.021(5) -0.036(6)
O1 0.042(2) 0.028(2) 0.042(2) -0.0140(19) 0.0055(19) -0.0016(19)
O2 0.068(4) 0.105(5) 0.048(3) -0.028(3) -0.010(3) -0.010(3)
O3 0.038(3) 0.092(4) 0.095(4) -0.035(4) 0.014(3) -0.031(3)
O11 0.069(4) 0.056(3) 0.093(4) -0.028(3) -0.036(3) 0.002(3)
O12 0.103(5) 0.081(5) 0.068(4) -0.012(3) 0.031(4) -0.018(4)
O13 0.057(4) 0.084(5) 0.177(7) -0.067(5) -0.048(4) 0.002(3)
O21 0.073(4) 0.045(3) 0.081(4) 0.002(3) 0.009(3) -0.028(3)
O22 0.071(4) 0.106(5) 0.051(3) -0.031(3) -0.008(3) -0.027(3)
O23 0.041(3) 0.062(3) 0.087(4) -0.035(3) 0.015(3) 0.000(2)
O31 0.040(3) 0.083(4) 0.145(6) -0.058(4) 0.008(3) -0.008(3)
O32 0.108(5) 0.096(5) 0.065(4) -0.046(4) 0.003(4) -0.020(4)
O33 0.114(5) 0.038(3) 0.086(4) -0.006(3) -0.030(4) -0.016(3)
O41 0.096(5) 0.102(5) 0.070(4) -0.055(4) 0.003(3) -0.016(4)
O42 0.034(3) 0.090(4) 0.099(4) -0.029(4) -0.012(3) -0.013(3)
O43 0.071(3) 0.048(3) 0.067(4) 0.015(3) -0.013(3) -0.023(3)

loop_
_atom_type_symbol
_atom_type_description
_atom_type_scat_dispersion_real
_atom_type_scat_dispersion_imag
_atom_type_scat_source
C C 0.0033 0.0016 'International Tables Vol C Tables 4.2.6.8 and 6.1.1.4'
H H 0.0000 0.0000 'International Tables Vol C Tables 4.2.6.8 and 6.1.1.4'
O O 0.0106 0.0060 'International Tables Vol C Tables 4.2.6.8 and 6.1.1.4'
P P 0.1023 0.0942 'International Tables Vol C Tables 4.2.6.8 and 6.1.1.4'
Ru Ru -1.2594 0.8363 'International Tables Vol C Tables 4.2.6.8 and 6.1.1.4'
Ir Ir -1.4442 7.9887 'International Tables Vol C Tables 4.2.6.8 and 6.1.1.4'

loop_
_geom_angle_atom_site_label_1
_geom_angle_atom_site_label_2
_geom_angle_atom_site_label_3
_geom_angle
C2 Ir1 C3 98.3(3)
C2 Ir1 C1 136.1(3)
C3 Ir1 C1 122.0(3)
C2 Ir1 Ru3 92.4(2)
C3 Ir1 Ru3 94.56(19)
C1 Ir1 Ru3 100.33(17)
C2 Ir1 Ru4 149.5(2)
C3 Ir1 Ru4 98.5(2)
C1 Ir1 Ru4 46.98(16)
Ru3 Ir1 Ru4 60.919(16)
C2 Ir1 Ru2 96.3(2)
C3 Ir1 Ru2 155.25(19)
C1 Ir1 Ru2 54.15(18)
Ru3 Ir1 Ru2 64.866(15)
Ru4 Ir1 Ru2 60.233(15)
C2 Ir1 Ru1 99.1(2)
C3 Ir1 Ru1 95.57(19)
C1 Ir1 Ru1 63.06(17)
Ru3 Ir1 Ru1 163.360(18)
Ru4 Ir1 Ru1 104.440(16)
Ru2 Ir1 Ru1 101.741(16)
C12 Ru1 C11 87.2(3)
C12 Ru1 C13 90.8(3)
C11 Ru1 C13 165.3(3)
C12 Ru1 O1 164.2(3)
C11 Ru1 O1 89.3(2)
C13 Ru1 O1 88.6(3)
C12 Ru1 P1 100.3(2)
C11 Ru1 P1 99.42(19)
C13 Ru1 P1 95.3(2)
O1 Ru1 P1 95.55(11)
C12 Ru1 Ir1 92.3(2)
C11 Ru1 Ir1 81.30(18)
C13 Ru1 Ir1 84.2(2)
O1 Ru1 Ir1 71.91(10)
P1 Ru1 Ir1 167.46(4)
C23 Ru2 C22 92.3(3)
C23 Ru2 C21 90.8(3)
C22 Ru2 C21 100.4(3)
C23 Ru2 C1 77.0(2)
C22 Ru2 C1 125.2(3)
C21 Ru2 C1 132.8(3)
C23 Ru2 Ir1 111.92(19)
C22 Ru2 Ir1 94.7(2)
C21 Ru2 Ir1 152.19(19)
C1 Ru2 Ir1 45.38(15)
C23 Ru2 Ru4 108.01(19)
C22 Ru2 Ru4 151.7(2)
C21 Ru2 Ru4 98.83(19)
C1 Ru2 Ru4 45.95(14)
Ir1 Ru2 Ru4 59.852(15)
C23 Ru2 Ru3 164.58(19)
C22 Ru2 Ru3 98.7(2)
C21 Ru2 Ru3 97.71(19)
C1 Ru2 Ru3 87.78(15)
Ir1 Ru2 Ru3 56.690(14)
Ru4 Ru2 Ru3 58.072(17)
C23 Ru2 H1 162.6(17)
C22 Ru2 H1 79.6(17)
C21 Ru2 H1 75.8(18)
C1 Ru2 H1 120.2(17)
Ir1 Ru2 H1 84.3(17)
Ru4 Ru2 H1 85.3(17)
Ru3 Ru2 H1 32.5(17)
C32 Ru3 C31 92.1(3)
C32 Ru3 C33 96.8(3)
C31 Ru3 C33 94.4(3)
C32 Ru3 Ir1 101.0(2)
C31 Ru3 Ir1 94.9(2)
C33 Ru3 Ir1 159.6(2)
C32 Ru3 Ru4 160.1(2)
C31 Ru3 Ru4 96.5(2)
C33 Ru3 Ru4 100.4(2)
Ir1 Ru3 Ru4 60.457(15)
C32 Ru3 Ru2 107.4(2)
C31 Ru3 Ru2 149.0(2)
C33 Ru3 Ru2 106.6(2)
Ir1 Ru3 Ru2 58.444(14)
Ru4 Ru3 Ru2 58.008(17)
C32 Ru3 H1 85.6(18)
C31 Ru3 H1 177.4(19)
C33 Ru3 H1 84.6(18)
Ir1 Ru3 H1 86.8(19)
Ru4 Ru3 H1 86.1(19)
Ru2 Ru3 H1 33.5(19)
C43 Ru4 C41 95.4(3)
C43 Ru4 C42 99.9(3)
C41 Ru4 C42 89.5(3)
C43 Ru4 C1 131.6(3)
C41 Ru4 C1 83.8(3)
C42 Ru4 C1 128.4(3)
C43 Ru4 Ir1 140.0(2)
C41 Ru4 Ir1 120.2(2)
C42 Ru4 Ir1 98.2(2)
C1 Ru4 Ir1 46.15(17)
C43 Ru4 Ru2 87.48(19)
C41 Ru4 Ru2 120.6(2)
C42 Ru4 Ru2 148.5(2)
C1 Ru4 Ru2 53.84(17)
Ir1 Ru4 Ru2 59.914(15)
C43 Ru4 Ru3 87.6(2)
C41 Ru4 Ru3 174.7(2)
C42 Ru4 Ru3 85.6(2)
C1 Ru4 Ru3 97.57(17)
Ir1 Ru4 Ru3 58.623(16)
Ru2 Ru4 Ru3 63.920(18)
C48 P1 C52 107.6(4)
C48 P1 C44 107.3(3)
C52 P1 C44 107.6(3)
C48 P1 Ru1 111.1(2)
C52 P1 Ru1 112.0(2)
C44 P1 Ru1 110.9(2)
O1 C1 Ir1 128.8(4)
O1 C1 Ru4 135.5(4)
Ir1 C1 Ru4 86.9(2)
O1 C1 Ru2 125.7(4)
Ir1 C1 Ru2 80.5(2)
Ru4 C1 Ru2 80.2(2)
O2 C2 Ir1 178.7(7)
O3 C3 Ir1 177.6(6)
O11 C11 Ru1 175.8(6)
O12 C12 Ru1 176.0(7)
O13 C13 Ru1 176.1(7)
O21 C21 Ru2 176.8(7)
O22 C22 Ru2 178.2(7)
O23 C23 Ru2 178.0(6)
O31 C31 Ru3 175.5(7)
O32 C32 Ru3 178.7(7)
O33 C33 Ru3 178.9(7)
O41 C41 Ru4 175.5(7)
O42 C42 Ru4 175.2(7)
O43 C43 Ru4 177.3(7)
C46 C44 C45 105.2(7)
C46 C44 C47 106.8(8)
C45 C44 C47 108.1(8)
C46 C44 P1 111.4(6)
C45 C44 P1 110.5(5)
C47 C44 P1 114.4(6)
C44 C45 H45A 109.5
C44 C45 H45B 109.5
H45A C45 H45B 109.5
C44 C45 H45C 109.5
H45A C45 H45C 109.5
H45B C45 H45C 109.5
C44 C46 H46A 109.5
C44 C46 H46B 109.5
H46A C46 H46B 109.5
C44 C46 H46C 109.5
H46A C46 H46C 109.5
H46B C46 H46C 109.5
C44 C47 H47A 109.5
C44 C47 H47B 109.5
H47A C47 H47B 109.5
C44 C47 H47C 109.5
H47A C47 H47C 109.5
H47B C47 H47C 109.5
C49 C48 C51 105.2(7)
C49 C48 C50A 123.6(13)
C51 C48 C50A 92.4(12)
C49 C48 C50B 94.0(11)
C51 C48 C50B 119.7(10)
C50A C48 C50B 34.3(9)
C49 C48 P1 110.6(6)
C51 C48 P1 109.1(6)
C50A C48 P1 113.1(10)
C50B C48 P1 116.3(8)
C48 C49 H49A 109.5
C48 C49 H49B 109.5
H49A C49 H49B 109.5
C48 C49 H49C 109.5
H49A C49 H49C 109.5
H49B C49 H49C 109.5
C48 C50A H50A 109.5
C48 C50A H50B 109.5
C48 C50A H50C 109.5
C48 C50B H50D 109.5
C48 C50B H50E 109.5
H50D C50B H50E 109.5
C48 C50B H50F 109.5
H50D C50B H50F 109.5
H50E C50B H50F 109.5
C48 C51 H51A 109.5
C48 C51 H51B 109.5
H51A C51 H51B 109.5
C48 C51 H51C 109.5
H51A C51 H51C 109.5
H51B C51 H51C 109.5
C53B C52 C54A 71.6(11)
C53B C52 C55 115.2(11)
C54A C52 C55 120.6(13)
C53B C52 C54B 107.8(11)
C54A C52 C54B 37.5(10)
C55 C52 C54B 96.2(9)
C53B C52 C53A 32.9(9)
C54A C52 C53A 103.6(12)
C55 C52 C53A 92.4(11)
C54B C52 C53A 136.8(10)
C53B C52 P1 114.2(10)
C54A C52 P1 118.7(10)
C55 C52 P1 111.0(5)
C54B C52 P1 110.9(8)
C53A C52 P1 105.1(8)
C52 C53A H53A 109.5
C52 C53A H53B 109.5
C52 C53A H53C 109.5
C52 C54A H54A 109.5
C52 C54A H54B 109.5
C52 C54A H54C 109.5
C52 C53B H53D 109.5
C52 C53B H53E 109.5
H53D C53B H53E 109.5
C52 C53B H53F 109.5
H53D C53B H53F 109.5
H53E C53B H53F 109.5
C52 C54B H54D 109.5
C52 C54B H54E 109.5
H54D C54B H54E 109.5
C52 C54B H54F 109.5
H54D C54B H54F 109.5
H54E C54B H54F 109.5
C52 C55 H55A 109.5
C52 C55 H55B 109.5
H55A C55 H55B 109.5
C52 C55 H55C 109.5
H55A C55 H55C 109.5
H55B C55 H55C 109.5
C1 O1 Ru1 96.2(3)

loop_
_geom_bond_atom_site_label_1
_geom_bond_atom_site_label_2
_geom_bond_distance
Ir1 C2 1.887(7)
Ir1 C3 1.893(6)
Ir1 C1 2.009(6)
Ir1 Ru3 2.7295(6)
Ir1 Ru4 2.7814(5)
Ir1 Ru2 2.7831(5)
Ir1 Ru1 2.8215(5)
Ru1 C12 1.841(8)
Ru1 C11 1.952(7)
Ru1 C13 1.957(8)
Ru1 O1 2.159(4)
Ru1 P1 2.5205(16)
Ru2 C23 1.911(7)
Ru2 C22 1.925(7)
Ru2 C21 1.925(7)
Ru2 C1 2.287(6)
Ru2 Ru4 2.7921(7)
Ru2 Ru3 2.9569(7)
Ru2 H1 1.79(6)
Ru3 C32 1.893(8)
Ru3 C31 1.903(7)
Ru3 C33 1.905(8)
Ru3 Ru4 2.7940(7)
Ru3 H1 1.74(5)
Ru4 C43 1.915(7)
Ru4 C41 1.916(8)
Ru4 C42 1.932(7)
Ru4 C1 2.036(6)
P1 C48 1.916(7)
P1 C52 1.919(8)
P1 C44 1.928(7)
C1 O1 1.269(7)
C2 O2 1.129(8)
C3 O3 1.132(7)
C11 O11 1.126(8)
C12 O12 1.144(8)
C13 O13 1.128(8)
C21 O21 1.128(8)
C22 O22 1.125(8)
C23 O23 1.129(7)
C31 O31 1.140(8)
C32 O32 1.139(9)
C33 O33 1.133(8)
C41 O41 1.132(8)
C42 O42 1.117(8)
C43 O43 1.141(8)
C44 C46 1.515(11)
C44 C45 1.518(10)
C44 C47 1.524(11)
C45 H45A 0.9600
C45 H45B 0.9600
C45 H45C 0.9600
C46 H46A 0.9600
C46 H46B 0.9600
C46 H46C 0.9600
C47 H47A 0.9600
C47 H47B 0.9600
C47 H47C 0.9600
C48 C49 1.511(12)
C48 C51 1.537(12)
C48 C50A 1.56(2)
C48 C50B 1.62(2)
C49 H49A 0.9600
C49 H49B 0.9600
C49 H49C 0.9600
C50A H50A 0.9600
C50A H50B 0.9600
C50A H50C 0.9600
C50B H50D 0.9600
C50B H50E 0.9600
C50B H50F 0.9600
C51 H51A 0.9600
C51 H51B 0.9600
C51 H51C 0.9600
C52 C53B 1.433(19)
C52 C54A 1.476(17)
C52 C55 1.497(10)
C52 C54B 1.649(17)
C52 C53A 1.72(2)
C53A H53A 0.9600
C53A H53B 0.9600
C53A H53C 0.9600
C54A H54A 0.9600
C54A H54B 0.9600
C54A H54C 0.9600
C53B H53D 0.9600
C53B H53E 0.9600
C53B H53F 0.9600
C54B H54D 0.9600
C54B H54E 0.9600
C54B H54F 0.9600
C55 H55A 0.9600
C55 H55B 0.9600
C55 H55C 0.9600
